data_4345403
loop_
_publ_author_name
'Belokoneva, Elena L.'
'Stefanovich, Sergey Yu'
'Dimitrova, Olga V.'
'Karamysheva, Alina S.'
'Volkov, Anatoly S.'

_publ_section_title
;
 Iodide-Iodates M3[IO3]12&#x00B7;Ag4I, M = Bi, Tb, with a Framework
 Structure and High Second-Harmonic Generation Optical Response.
;
_journal_issue 3
_journal_name_full 'Inorganic chemistry'
_journal_page_first 1186
_journal_page_last 1192
_journal_paper_doi 10.1021/acs.inorgchem.6b02191
_journal_volume 56
_journal_year 2017
_chemical_formula_moiety Bi3Ag4(IO3)12I
_chemical_formula_sum 'Ag4 Bi3 I13 O36'
_chemical_formula_weight 3284.12
_chemical_melting_point ?
_chemical_name_common 'iodide iodate'
_chemical_name_systematic
; 
 ? 
;
_space_group_IT_number 161
_symmetry_cell_setting trigonal
_symmetry_space_group_name_Hall 'R 3 -2"c'
_symmetry_space_group_name_H-M 'R 3 c :H'
_atom_sites_solution_hydrogens none
_atom_sites_solution_primary direct
_atom_sites_solution_secondary difmap
_audit_creation_method SHELXL-97
_cell_angle_alpha 90.00
_cell_angle_beta 90.00
_cell_angle_gamma 120.00
_cell_formula_units_Z 6
_cell_length_a 21.9500(3)
_cell_length_b 21.9500(3)
_cell_length_c 13.4420(3)
_cell_measurement_reflns_used 3800
_cell_measurement_temperature 293(2)
_cell_measurement_theta_max 32.53
_cell_measurement_theta_min 3.22
_cell_volume 5608.72(17)
_computing_cell_refinement CrysAlis
_computing_data_collection CrysAlis
_computing_data_reduction CrysAlis
_computing_molecular_graphics WINATOM
_computing_publication_material none
_computing_structure_refinement 'SHELXL-97 (Sheldrick, 1997)'
_computing_structure_solution 'SHELXS-97 (Sheldrick, 1990)'
_diffrn_ambient_temperature 293(2)
_diffrn_detector_area_resol_mean 16.06
_diffrn_measured_fraction_theta_full 0.972
_diffrn_measured_fraction_theta_max 0.972
_diffrn_measurement_device_type 'XCalibur S CCD detector'
_diffrn_measurement_method w--scans
_diffrn_radiation_monochromator graphite
_diffrn_radiation_source 'fine-focus sealed tube'
_diffrn_radiation_type MoK\a
_diffrn_radiation_wavelength 0.71073
_diffrn_reflns_av_R_equivalents 0.0866
_diffrn_reflns_av_sigmaI/netI 0.0523
_diffrn_reflns_limit_h_max 31
_diffrn_reflns_limit_h_min -32
_diffrn_reflns_limit_k_max 32
_diffrn_reflns_limit_k_min -32
_diffrn_reflns_limit_l_max 20
_diffrn_reflns_limit_l_min -19
_diffrn_reflns_number 36936
_diffrn_reflns_theta_full 32.61
_diffrn_reflns_theta_max 32.61
_diffrn_reflns_theta_min 3.21
_exptl_absorpt_coefficient_mu 26.969
_exptl_absorpt_correction_type none
_exptl_crystal_colour 'Colourless lustrous'
_exptl_crystal_density_diffrn 5.834
_exptl_crystal_density_meas ?
_exptl_crystal_density_method 'not measured'
_exptl_crystal_description 'Cube-like shape'
_exptl_crystal_F_000 8484
_exptl_crystal_size_max 0.1
_exptl_crystal_size_mid 0.087
_exptl_crystal_size_min 0.075
_refine_diff_density_max 1.803
_refine_diff_density_min -2.897
_refine_diff_density_rms 0.548
_refine_ls_abs_structure_details 'Flack H D (1983), Acta Cryst. A39, 876-881'
_refine_ls_abs_structure_Flack -0.014(5)
_refine_ls_extinction_method none
_refine_ls_goodness_of_fit_ref 1.119
_refine_ls_hydrogen_treatment none
_refine_ls_matrix_type full
_refine_ls_number_parameters 168
_refine_ls_number_reflns 4374
_refine_ls_number_restraints 0
_refine_ls_restrained_S_all 1.119
_refine_ls_R_factor_all 0.0423
_refine_ls_R_factor_gt 0.0362
_refine_ls_shift/su_max 0.009
_refine_ls_shift/su_mean 0.001
_refine_ls_structure_factor_coef Fsqd
_refine_ls_weighting_details 'calc w=1/[\s^2^(Fo^2^)+(0.0338P)^2^+0.0000P] where P=(Fo^2^+2Fc^2^)/3'
_refine_ls_weighting_scheme calc
_refine_ls_wR_factor_gt 0.0736
_refine_ls_wR_factor_ref 0.0770
_reflns_number_gt 4093
_reflns_number_total 4374
_reflns_threshold_expression >2sigma(I)
_cod_data_source_file ic6b02191_si_001.cif
_cod_data_source_block 7847rcoo
_cod_depositor_comments
;
The following automatic conversions were performed:

'_chemical_melting_point' value 'none' was changed to '?' - the value
is undefined or not given.

'_exptl_crystal_density_meas' value 'not measured' was changed to '?'
- the value is perceived as not measured.

Automatic conversion script
Id: cif_fix_values 4973 2017-02-22 13:04:09Z antanas 
;
_cod_original_cell_volume 5608.71(17)
_cod_original_sg_symbol_H-M R3c
_cod_database_code 4345403

loop_
_symmetry_equiv_pos_as_xyz
'x, y, z'
'-y, x-y, z'
'-x+y, -x, z'
'-y, -x, z+1/2'
'-x+y, y, z+1/2'
'x, x-y, z+1/2'
'x+2/3, y+1/3, z+1/3'
'-y+2/3, x-y+1/3, z+1/3'
'-x+y+2/3, -x+1/3, z+1/3'
'-y+2/3, -x+1/3, z+5/6'
'-x+y+2/3, y+1/3, z+5/6'
'x+2/3, x-y+1/3, z+5/6'
'x+1/3, y+2/3, z+2/3'
'-y+1/3, x-y+2/3, z+2/3'
'-x+y+1/3, -x+2/3, z+2/3'
'-y+1/3, -x+2/3, z+7/6'
'-x+y+1/3, y+2/3, z+7/6'
'x+1/3, x-y+2/3, z+7/6'

loop_
_atom_site_label
_atom_site_type_symbol
_atom_site_fract_x
_atom_site_fract_y
_atom_site_fract_z
_atom_site_U_iso_or_equiv
_atom_site_adp_type
_atom_site_occupancy
_atom_site_symmetry_multiplicity
_atom_site_calc_flag
_atom_site_refinement_flags
Bi1 Bi 0.37570(2) 0.49968(2) 0.0658 0.00955(8) Uani 1 1 d .
I1 I 0.07063(3) 0.51903(3) 0.30598(5) 0.00859(12) Uani 1 1 d .
I2 I -0.02960(3) 0.33319(3) 0.43497(6) 0.01022(12) Uani 1 1 d .
I3 I 0.16682(3) 0.38492(3) 0.37482(5) 0.00899(12) Uani 1 1 d .
I4 I 0.19502(3) 0.48755(4) 0.12648(6) 0.01029(12) Uani 1 1 d .
I5 I 0.3333 0.6667 0.40006(12) 0.0230(3) Uani 1 3 d S
Ag1 Ag 0.22406(6) 0.67813(6) 0.33538(10) 0.0324(3) Uani 1 1 d .
Ag2 Ag 0.3333 0.6667 0.62625(19) 0.0441(6) Uani 1 3 d S
O1 O 0.2898(4) 0.5329(4) 0.1454(6) 0.0151(16) Uani 1 1 d .
O2 O 0.1181(4) 0.6028(4) 0.2395(5) 0.0125(14) Uani 1 1 d .
O3 O 0.0477(4) 0.4209(4) 0.4352(6) 0.0154(15) Uani 1 1 d .
O4 O 0.1856(5) 0.4416(5) 0.4806(7) 0.023(2) Uani 1 1 d .
O5 O -0.0033(4) 0.5280(5) 0.3472(7) 0.0209(17) Uani 1 1 d .
O6 O 0.1615(4) 0.3088(4) 0.4392(6) 0.0154(15) Uani 1 1 d .
O7 O 0.1684(5) 0.4844(5) 0.2545(6) 0.0218(18) Uani 1 1 d .
O8 O 0.1275(4) 0.5568(4) 0.4134(6) 0.0188(17) Uani 1 1 d .
O9 O 0.2555(4) 0.4217(4) 0.3292(7) 0.0206(18) Uani 1 1 d .
O10 O -0.0512(4) 0.3376(5) 0.3055(6) 0.0220(18) Uani 1 1 d .
O11 O 0.0158(4) 0.2849(4) 0.4210(7) 0.024(2) Uani 1 1 d .
O12 O 0.1931(5) 0.5645(5) 0.0860(7) 0.027(2) Uani 1 1 d .

loop_
_atom_site_aniso_label
_atom_site_aniso_U_11
_atom_site_aniso_U_22
_atom_site_aniso_U_33
_atom_site_aniso_U_23
_atom_site_aniso_U_13
_atom_site_aniso_U_12
Bi1 0.01019(16) 0.01023(16) 0.00829(16) -0.00026(13) -0.00042(13) 0.00516(14)
I1 0.0101(3) 0.0092(3) 0.0069(3) 0.0015(2) 0.0015(2) 0.0051(2)
I2 0.0085(3) 0.0084(3) 0.0113(3) 0.0003(2) 0.0002(2) 0.0024(2)
I3 0.0112(3) 0.0100(3) 0.0075(3) -0.0009(2) -0.0004(2) 0.0066(2)
I4 0.0096(3) 0.0132(3) 0.0101(3) -0.0004(2) 0.0010(2) 0.0071(2)
I5 0.0143(4) 0.0143(4) 0.0403(8) 0.000 0.000 0.00716(18)
Ag1 0.0274(5) 0.0251(5) 0.0456(7) -0.0029(4) -0.0178(5) 0.0139(4)
Ag2 0.0298(7) 0.0298(7) 0.0727(18) 0.000 0.000 0.0149(3)
O1 0.011(3) 0.028(4) 0.010(4) -0.003(3) 0.002(3) 0.013(3)
O2 0.023(4) 0.007(3) 0.007(3) 0.002(3) -0.002(3) 0.006(3)
O3 0.012(4) 0.011(3) 0.016(4) 0.001(3) -0.006(3) 0.000(3)
O4 0.028(5) 0.029(5) 0.022(5) -0.015(4) -0.012(4) 0.021(4)
O5 0.013(4) 0.029(5) 0.023(4) 0.002(4) 0.010(3) 0.012(3)
O6 0.025(4) 0.017(4) 0.015(4) 0.002(3) 0.006(3) 0.018(3)
O7 0.029(5) 0.031(5) 0.014(4) 0.003(3) 0.005(3) 0.021(4)
O8 0.021(4) 0.013(4) 0.013(4) 0.002(3) -0.006(3) 0.002(3)
O9 0.016(4) 0.016(4) 0.030(5) 0.000(3) 0.007(3) 0.008(3)
O10 0.015(4) 0.033(5) 0.012(4) -0.004(3) -0.004(3) 0.008(4)
O11 0.021(4) 0.017(4) 0.043(6) -0.002(4) 0.004(4) 0.016(4)
O12 0.039(5) 0.023(4) 0.026(5) 0.014(4) 0.013(4) 0.021(4)

loop_
_atom_type_symbol
_atom_type_description
_atom_type_scat_dispersion_real
_atom_type_scat_dispersion_imag
_atom_type_scat_source
O O 0.0106 0.0060 'International Tables Vol C Tables 4.2.6.8 and 6.1.1.4'
I I -0.4742 1.8119 'International Tables Vol C Tables 4.2.6.8 and 6.1.1.4'
Bi Bi -4.1077 10.2566 'International Tables Vol C Tables 4.2.6.8 and 6.1.1.4'
Ag Ag -0.8971 1.1015 'International Tables Vol C Tables 4.2.6.8 and 6.1.1.4'

loop_
_geom_angle_atom_site_label_1
_geom_angle_atom_site_label_2
_geom_angle_atom_site_label_3
_geom_angle
_geom_angle_site_symmetry_1
_geom_angle_site_symmetry_3
O6 Bi1 O2 69.0(3) 15_554 2_665
O6 Bi1 O8 87.5(3) 15_554 5_554
O2 Bi1 O8 139.4(3) 2_665 5_554
O6 Bi1 O10 81.3(3) 15_554 10_554
O2 Bi1 O10 72.6(3) 2_665 10_554
O8 Bi1 O10 137.8(3) 5_554 10_554
O6 Bi1 O3 82.7(3) 15_554 5_554
O2 Bi1 O3 137.8(3) 2_665 5_554
O8 Bi1 O3 65.5(2) 5_554 5_554
O10 Bi1 O3 72.8(3) 10_554 5_554
O6 Bi1 O12 88.2(3) 15_554 2_665
O2 Bi1 O12 76.8(3) 2_665 2_665
O8 Bi1 O12 69.6(3) 5_554 2_665
O10 Bi1 O12 149.4(3) 10_554 2_665
O3 Bi1 O12 134.5(3) 5_554 2_665
O6 Bi1 O4 152.0(3) 15_554 5_554
O2 Bi1 O4 126.6(3) 2_665 5_554
O8 Bi1 O4 89.5(3) 5_554 5_554
O10 Bi1 O4 82.4(3) 10_554 5_554
O3 Bi1 O4 70.8(3) 5_554 5_554
O12 Bi1 O4 116.6(3) 2_665 5_554
O6 Bi1 O1 137.9(3) 15_554 .
O2 Bi1 O1 70.7(3) 2_665 .
O8 Bi1 O1 116.6(3) 5_554 .
O10 Bi1 O1 98.1(3) 10_554 .
O3 Bi1 O1 137.7(3) 5_554 .
O12 Bi1 O1 71.0(3) 2_665 .
O4 Bi1 O1 67.1(3) 5_554 .
O8 I1 O5 99.0(4) . .
O8 I1 O2 90.7(3) . .
O5 I1 O2 97.5(4) . .
O11 I2 O10 99.7(4) . .
O11 I2 O3 97.3(4) . .
O10 I2 O3 94.3(4) . .
O4 I3 O9 97.9(4) . .
O4 I3 O6 98.4(4) . .
O9 I3 O6 97.6(4) . .
O12 I4 O7 99.5(4) . .
O12 I4 O1 95.0(4) . .
O7 I4 O1 98.4(4) . .
Ag1 I5 Ag1 110.00(4) . 3_565
Ag1 I5 Ag1 110.00(4) . 2_665
Ag1 I5 Ag1 110.00(4) 3_565 2_665
Ag1 I5 Ag2 108.94(4) . .
Ag1 I5 Ag2 108.94(4) 3_565 .
Ag1 I5 Ag2 108.94(4) 2_665 .
O9 Ag1 O2 77.1(3) 3_565 .
O9 Ag1 I5 148.3(2) 3_565 .
O2 Ag1 I5 134.58(18) . .
I4 O1 Bi1 125.9(4) . .
I1 O2 Bi1 128.9(4) . 3_565
I1 O2 Ag1 107.1(3) . .
Bi1 O2 Ag1 116.5(3) 3_565 .
I2 O3 Bi1 134.0(4) . 5
I3 O4 Bi1 135.0(4) . 5
I3 O6 Bi1 137.9(4) . 8
I1 O8 Bi1 127.5(4) . 5
I3 O9 Ag1 114.1(4) . 2_665
I2 O10 Bi1 127.8(4) . 16_554
I4 O12 Bi1 147.6(5) . 3_565

loop_
_geom_bond_atom_site_label_1
_geom_bond_atom_site_label_2
_geom_bond_distance
_geom_bond_site_symmetry_2
Bi1 O6 2.310(7) 15_554
Bi1 O2 2.373(7) 2_665
Bi1 O8 2.383(8) 5_554
Bi1 O10 2.411(8) 10_554
Bi1 O3 2.446(8) 5_554
Bi1 O12 2.467(9) 2_665
Bi1 O4 2.548(8) 5_554
Bi1 O1 2.570(7) .
I1 O8 1.815(8) .
I1 O5 1.817(8) .
I1 O2 1.830(7) .
I2 O11 1.791(8) .
I2 O10 1.819(8) .
I2 O3 1.822(7) .
I3 O4 1.796(8) .
I3 O9 1.801(8) .
I3 O6 1.832(7) .
I4 O12 1.795(8) .
I4 O7 1.807(8) .
I4 O1 1.821(7) .
I5 Ag1 2.6788(11) .
I5 Ag1 2.6788(11) 3_565
I5 Ag1 2.6788(11) 2_665
I5 Ag2 3.041(3) .
Ag1 O9 2.365(8) 3_565
Ag1 O2 2.440(8) .
O2 Bi1 2.373(7) 3_565
O3 Bi1 2.446(8) 5
O4 Bi1 2.548(8) 5
O6 Bi1 2.310(7) 8
O8 Bi1 2.383(8) 5
O9 Ag1 2.365(8) 2_665
O10 Bi1 2.411(8) 16_554
O12 Bi1 2.467(9) 3_565
